data_4087201
loop_
_publ_author_name
'Hupf, Emanuel'
'Do, Truong Giang'
'Nordheider, Andreas'
'Wehrhahn, Maren'
'Sanz Camacho, Paula'
'Ashbrook, Sharon E.'
'Lork, Enno'
'Slawin, Alexandra M. Z.'
'Mebs, Stefan'
'Woollins, J. Derek'
'Beckmann, Jens'

_publ_section_title
;
 Selective Oxidation and Functionalization of
 6-Diphenylphosphinoacenaphthyl-5-tellurenyl Species 6-Ph2P-Ace-5-TeX (X =
 Mes, Cl, O3SCF3). Various Types of P--E&#x00B7;&#x00B7;&#x00B7;Te(II,IV)
 Bonding Situations (E = O, S, Se)
;
_journal_name_full Organometallics
_journal_paper_doi 10.1021/acs.organomet.7b00133
_journal_year 2017
_chemical_formula_sum 'C35 H32 Br4 N O P Te'
_chemical_formula_weight 960.83
_chemical_name_systematic
; 
 ? 
;
_space_group_IT_number 14
_symmetry_cell_setting monoclinic
_symmetry_space_group_name_Hall '-P 2yn'
_symmetry_space_group_name_H-M 'P 1 21/n 1'
_atom_sites_solution_hydrogens geom
_atom_sites_solution_primary direct
_atom_sites_solution_secondary difmap
_audit_creation_method SHELXL-97
_cell_angle_alpha 90.00
_cell_angle_beta 108.094(2)
_cell_angle_gamma 90.00
_cell_formula_units_Z 4
_cell_length_a 11.6319(3)
_cell_length_b 17.1307(5)
_cell_length_c 18.1467(5)
_cell_measurement_reflns_used 9684
_cell_measurement_temperature 100
_cell_measurement_theta_max 27.56
_cell_measurement_theta_min 2.19
_cell_volume 3437.14(17)
_computing_cell_refinement 'Bruker SAINT'
_computing_data_collection 'Bruker APEX2'
_computing_data_reduction 'Bruker SAINT'
_computing_molecular_graphics Diamond
_computing_publication_material WinGX
_computing_structure_refinement 'SHELXL-2013 (Sheldrick 2013)'
_computing_structure_solution 'SHELXS-97 (Sheldrick 2008)'
_diffrn_ambient_temperature 100
_diffrn_measured_fraction_theta_full 0.998
_diffrn_measured_fraction_theta_max 0.998
_diffrn_measurement_device_type 'Bruker Venture D8'
_diffrn_measurement_method '2\q/\w scans'
_diffrn_radiation_monochromator graphite
_diffrn_radiation_source 'fine-focus sealed tube'
_diffrn_radiation_type MoK\a
_diffrn_radiation_wavelength 0.71073
_diffrn_reflns_av_R_equivalents 0.0581
_diffrn_reflns_av_sigmaI/netI 0.0115
_diffrn_reflns_limit_h_max 15
_diffrn_reflns_limit_h_min -15
_diffrn_reflns_limit_k_max 22
_diffrn_reflns_limit_k_min -22
_diffrn_reflns_limit_l_max 23
_diffrn_reflns_limit_l_min -23
_diffrn_reflns_number 341093
_diffrn_reflns_theta_full 27.59
_diffrn_reflns_theta_max 27.59
_diffrn_reflns_theta_min 1.68
_exptl_absorpt_coefficient_mu 5.591
_exptl_absorpt_correction_T_max 0.7456
_exptl_absorpt_correction_T_min 0.5761
_exptl_absorpt_correction_type empirical
_exptl_absorpt_process_details 'SADABS (Bruker, 2000)'
_exptl_crystal_colour colourless
_exptl_crystal_density_diffrn 1.857
_exptl_crystal_density_method 'not measured'
_exptl_crystal_description block
_exptl_crystal_F_000 1856
_exptl_crystal_size_max 0.29
_exptl_crystal_size_mid 0.14
_exptl_crystal_size_min 0.09
_refine_diff_density_max 0.771
_refine_diff_density_min -0.453
_refine_diff_density_rms 0.117
_refine_ls_extinction_method none
_refine_ls_goodness_of_fit_ref 1.207
_refine_ls_hydrogen_treatment constr
_refine_ls_matrix_type full
_refine_ls_number_parameters 392
_refine_ls_number_reflns 7945
_refine_ls_number_restraints 0
_refine_ls_restrained_S_all 1.207
_refine_ls_R_factor_all 0.0236
_refine_ls_R_factor_gt 0.0189
_refine_ls_shift/su_max 0.002
_refine_ls_shift/su_mean 0.000
_refine_ls_structure_factor_coef Fsqd
_refine_ls_weighting_details 'calc w=1/[\s^2^(Fo^2^)+(0.0342P)^2^+1.8796P] where P=(Fo^2^+2Fc^2^)/3'
_refine_ls_weighting_scheme calc
_refine_ls_wR_factor_gt 0.0578
_refine_ls_wR_factor_ref 0.0617
_reflns_number_gt 7160
_reflns_number_total 7945
_reflns_threshold_expression >2sigma(I)
_cod_data_source_file om7b00133_si_002.cif
_cod_data_source_block 5O
_cod_depositor_comments
;
The following automatic conversions were performed:

'_symmetry_cell_setting' value 'Monoclinic' changed to 'monoclinic'
according to
/home/data/users/saulius/crontab/automatic-downloads/rss-feeds/ACS/lib/dictionaries/cif_core.dic
dictionary named 'cif_core.dic' version 2.4.2 from 2011-04-26.

Automatic conversion script
Id: cif_fix_values 4973 2017-02-22 13:04:09Z antanas 
;
_cod_original_cell_volume 3437.14(16)
_cod_original_sg_symbol_H-M P2(1)/n
_cod_database_code 4087201

loop_
_symmetry_equiv_pos_as_xyz
'x, y, z'
'-x+1/2, y+1/2, -z+1/2'
'-x, -y, -z'
'x-1/2, -y-1/2, z-1/2'

loop_
_atom_site_label
_atom_site_type_symbol
_atom_site_fract_x
_atom_site_fract_y
_atom_site_fract_z
_atom_site_U_iso_or_equiv
_atom_site_adp_type
_atom_site_occupancy
_atom_site_symmetry_multiplicity
_atom_site_calc_flag
_atom_site_refinement_flags
O1 O 0.84478(13) 0.84141(9) 0.19265(9) 0.0136(3) Uani 1 1 d .
C30 C 1.04571(19) 0.75860(13) 0.25821(12) 0.0121(4) Uani 1 1 d .
C16 C 0.8346(2) 0.63867(13) 0.39995(13) 0.0156(4) Uani 1 1 d .
H16 H 0.8627 0.5914 0.4239 0.019 Uiso 1 1 calc R
C13 C 0.6538(2) 0.80014(14) 0.42812(13) 0.0163(4) Uani 1 1 d .
C17 C 0.8642(2) 0.66328(13) 0.33421(13) 0.0143(4) Uani 1 1 d .
H17 H 0.9154 0.6320 0.3164 0.017 Uiso 1 1 calc R
C18 C 0.82118(19) 0.73174(13) 0.29445(12) 0.0126(4) Uani 1 1 d .
C15 C 0.7632(2) 0.68658(13) 0.42757(12) 0.0148(4) Uani 1 1 d .
C2 C 0.7193(2) 0.67872(14) 0.49704(13) 0.0192(5) Uani 1 1 d .
H2A H 0.7869 0.6735 0.5442 0.023 Uiso 1 1 calc R
H2B H 0.6673 0.6335 0.4919 0.023 Uiso 1 1 calc R
C41 C 0.51258(19) 0.75077(12) 0.11804(12) 0.0133(4) Uani 1 1 d .
C31 C 1.1113(2) 0.68961(13) 0.26201(13) 0.0168(4) Uani 1 1 d .
H31 H 1.0714 0.6432 0.2433 0.020 Uiso 1 1 calc R
C46 C 0.4657(2) 0.75201(13) 0.18658(13) 0.0163(4) Uani 1 1 d .
H46A H 0.5227 0.7267 0.2299 0.024 Uiso 1 1 calc R
H46B H 0.3896 0.7250 0.1736 0.024 Uiso 1 1 calc R
H46C H 0.4547 0.8051 0.2000 0.024 Uiso 1 1 calc R
C1 C 0.6485(2) 0.75442(15) 0.49840(14) 0.0228(5) Uani 1 1 d .
H1A H 0.5654 0.7428 0.4951 0.027 Uiso 1 1 calc R
H1B H 0.6857 0.7836 0.5456 0.027 Uiso 1 1 calc R
C48 C 0.6983(2) 0.86558(15) 0.01106(14) 0.0209(5) Uani 1 1 d .
H48A H 0.7099 0.8519 -0.0375 0.031 Uiso 1 1 calc R
H48B H 0.7755 0.8695 0.0504 0.031 Uiso 1 1 calc R
H48C H 0.6572 0.9148 0.0059 0.031 Uiso 1 1 calc R
C47 C 0.4708(2) 0.61333(14) -0.05364(14) 0.0218(5) Uani 1 1 d .
H47A H 0.4881 0.6226 -0.1013 0.033 Uiso 1 1 calc R
H47B H 0.3855 0.6054 -0.0643 0.033 Uiso 1 1 calc R
H47C H 0.5137 0.5677 -0.0289 0.033 Uiso 1 1 calc R
Te1 Te 0.673695(12) 0.898781(8) 0.177675(8) 0.01176(4) Uani 1 1 d .
Br3 Br 1.15309(2) 1.037533(13) 0.322600(13) 0.01664(6) Uani 1 1 d .
Br4 Br 1.37803(2) 1.042032(15) 0.382516(15) 0.02317(6) Uani 1 1 d .
Br1 Br 0.46170(2) 0.967058(13) 0.152651(14) 0.01933(6) Uani 1 1 d .
Br2 Br 0.92161(2) 1.032431(15) 0.256719(17) 0.02789(7) Uani 1 1 d .
P1 P 0.88412(5) 0.75812(3) 0.22016(3) 0.01071(10) Uani 1 1 d .
C11 C 0.6213(2) 0.89657(13) 0.32892(13) 0.0160(4) Uani 1 1 d .
H11 H 0.5873 0.9441 0.3084 0.019 Uiso 1 1 calc R
C14 C 0.72003(19) 0.75666(13) 0.38852(12) 0.0135(4) Uani 1 1 d .
C10 C 0.68249(19) 0.85361(13) 0.28839(12) 0.0130(4) Uani 1 1 d .
C21 C 0.7693(2) 0.62479(13) 0.14620(13) 0.0159(4) Uani 1 1 d .
H21 H 0.7361 0.6200 0.1865 0.019 Uiso 1 1 calc R
C44 C 0.5826(2) 0.74043(13) -0.01639(13) 0.0158(4) Uani 1 1 d .
H44 H 0.6045 0.7372 -0.0614 0.019 Uiso 1 1 calc R
C25 C 0.8931(2) 0.69497(15) 0.08331(13) 0.0191(5) Uani 1 1 d .
H25 H 0.9439 0.7366 0.0823 0.023 Uiso 1 1 calc R
C43 C 0.5104(2) 0.68265(13) -0.00098(13) 0.0160(4) Uani 1 1 d .
C45 C 0.62362(19) 0.80354(13) 0.03356(12) 0.0145(4) Uani 1 1 d .
C40 C 0.59085(19) 0.80575(12) 0.10197(12) 0.0125(4) Uani 1 1 d .
C42 C 0.4744(2) 0.68965(13) 0.06527(13) 0.0156(4) Uani 1 1 d .
H42 H 0.4230 0.6521 0.0746 0.019 Uiso 1 1 calc R
C19 C 0.74191(19) 0.78191(12) 0.31962(12) 0.0119(4) Uani 1 1 d .
C20 C 0.84468(19) 0.68723(13) 0.14454(12) 0.0138(4) Uani 1 1 d .
C12 C 0.6080(2) 0.87163(14) 0.39975(13) 0.0184(5) Uani 1 1 d .
H12 H 0.5692 0.9029 0.4266 0.022 Uiso 1 1 calc R
C24 C 0.8653(2) 0.64062(17) 0.02457(14) 0.0262(6) Uani 1 1 d .
H24 H 0.8960 0.6462 -0.0168 0.031 Uiso 1 1 calc R
C23 C 0.7916(2) 0.57746(16) 0.02678(15) 0.0263(6) Uani 1 1 d .
H23 H 0.7744 0.5403 -0.0125 0.032 Uiso 1 1 calc R
C22 C 0.7439(2) 0.56975(14) 0.08731(15) 0.0226(5) Uani 1 1 d .
H22 H 0.6944 0.5274 0.0885 0.027 Uiso 1 1 calc R
C33 C 1.2951(2) 0.76018(15) 0.32078(14) 0.0204(5) Uani 1 1 d .
H33 H 1.3788 0.7606 0.3423 0.025 Uiso 1 1 calc R
C35 C 1.1054(2) 0.82836(13) 0.28520(13) 0.0152(4) Uani 1 1 d .
H35 H 1.0617 0.8743 0.2827 0.018 Uiso 1 1 calc R
C32 C 1.2360(2) 0.69077(15) 0.29384(14) 0.0205(5) Uani 1 1 d .
H32 H 1.2801 0.6449 0.2971 0.025 Uiso 1 1 calc R
C34 C 1.2308(2) 0.82900(15) 0.31593(14) 0.0199(5) Uani 1 1 d .
H34 H 1.2714 0.8755 0.3332 0.024 Uiso 1 1 calc R
N1 N 0.4378(3) 0.58907(18) 0.44020(17) 0.0435(7) Uani 1 1 d .
C3 C 0.4244(3) 0.5293(2) 0.41122(17) 0.0349(7) Uani 1 1 d .
C4 C 0.4087(3) 0.4529(2) 0.37450(18) 0.0440(8) Uani 1 1 d .
H4A H 0.4632 0.4476 0.3444 0.066 Uiso 1 1 calc R
H4B H 0.3269 0.4475 0.3412 0.066 Uiso 1 1 calc R
H4C H 0.4257 0.4130 0.4136 0.066 Uiso 1 1 calc R

loop_
_atom_site_aniso_label
_atom_site_aniso_U_11
_atom_site_aniso_U_22
_atom_site_aniso_U_33
_atom_site_aniso_U_23
_atom_site_aniso_U_13
_atom_site_aniso_U_12
O1 0.0125(7) 0.0118(7) 0.0160(7) 0.0008(6) 0.0036(6) -0.0001(6)
C30 0.0115(10) 0.0148(10) 0.0098(9) -0.0003(8) 0.0031(8) -0.0003(8)
C16 0.0169(11) 0.0138(10) 0.0154(10) 0.0018(8) 0.0041(9) -0.0008(8)
C13 0.0142(10) 0.0206(11) 0.0150(10) -0.0034(9) 0.0058(8) -0.0020(9)
C17 0.0144(10) 0.0129(10) 0.0154(10) -0.0015(8) 0.0044(8) 0.0002(8)
C18 0.0131(10) 0.0130(10) 0.0117(9) -0.0025(8) 0.0039(8) -0.0015(8)
C15 0.0133(10) 0.0170(11) 0.0134(10) -0.0001(8) 0.0030(8) -0.0026(8)
C2 0.0209(12) 0.0228(12) 0.0157(11) 0.0020(9) 0.0085(9) -0.0023(9)
C41 0.0111(10) 0.0128(10) 0.0145(10) 0.0025(8) 0.0016(8) 0.0021(8)
C31 0.0168(11) 0.0151(11) 0.0185(11) -0.0038(8) 0.0055(9) 0.0011(9)
C46 0.0172(11) 0.0165(11) 0.0158(10) -0.0010(8) 0.0060(9) -0.0044(9)
C1 0.0250(13) 0.0297(13) 0.0172(11) 0.0019(10) 0.0116(10) 0.0037(10)
C48 0.0227(12) 0.0237(12) 0.0172(11) 0.0030(9) 0.0075(9) -0.0057(10)
C47 0.0225(12) 0.0189(12) 0.0208(12) -0.0045(9) 0.0021(10) -0.0004(9)
Te1 0.01164(7) 0.00857(7) 0.01379(7) 0.00076(5) 0.00209(5) -0.00044(5)
Br3 0.01857(11) 0.01234(11) 0.02021(11) -0.00175(8) 0.00778(9) -0.00125(8)
Br4 0.01886(12) 0.02402(13) 0.02529(13) 0.00498(9) 0.00494(10) -0.00504(9)
Br1 0.01486(11) 0.01433(11) 0.02601(12) 0.00127(8) 0.00229(9) 0.00370(8)
Br2 0.01678(12) 0.02342(13) 0.04216(16) -0.01180(11) 0.00725(11) 0.00150(9)
P1 0.0109(2) 0.0102(2) 0.0112(2) -0.00132(19) 0.0037(2) -0.00065(19)
C11 0.0142(10) 0.0140(10) 0.0186(11) -0.0030(8) 0.0034(9) 0.0014(8)
C14 0.0101(10) 0.0173(11) 0.0129(10) -0.0026(8) 0.0034(8) -0.0015(8)
C10 0.0125(10) 0.0139(10) 0.0118(10) -0.0014(8) 0.0029(8) -0.0006(8)
C21 0.0165(11) 0.0138(10) 0.0151(10) 0.0009(8) 0.0016(8) 0.0014(8)
C44 0.0142(10) 0.0200(11) 0.0115(10) 0.0011(8) 0.0013(8) 0.0032(9)
C25 0.0144(11) 0.0271(12) 0.0156(11) -0.0033(9) 0.0043(9) 0.0010(9)
C43 0.0147(10) 0.0149(10) 0.0149(10) -0.0011(8) -0.0004(8) 0.0031(8)
C45 0.0121(10) 0.0164(10) 0.0132(10) 0.0025(8) 0.0014(8) 0.0011(8)
C40 0.0114(10) 0.0110(9) 0.0132(10) 0.0004(8) 0.0012(8) 0.0007(8)
C42 0.0145(10) 0.0124(10) 0.0180(11) 0.0012(8) 0.0025(9) -0.0022(8)
C19 0.0101(10) 0.0130(10) 0.0116(9) -0.0019(8) 0.0021(8) -0.0018(8)
C20 0.0130(10) 0.0153(10) 0.0121(10) -0.0025(8) 0.0026(8) 0.0018(8)
C12 0.0157(11) 0.0233(12) 0.0175(11) -0.0063(9) 0.0068(9) 0.0017(9)
C24 0.0162(11) 0.0456(16) 0.0162(11) -0.0087(11) 0.0043(9) 0.0080(11)
C23 0.0214(12) 0.0279(13) 0.0228(12) -0.0145(10) -0.0030(10) 0.0096(10)
C22 0.0220(12) 0.0138(11) 0.0248(12) -0.0034(9) -0.0033(10) 0.0016(9)
C33 0.0115(10) 0.0294(13) 0.0185(11) -0.0025(10) 0.0020(9) 0.0007(9)
C35 0.0152(10) 0.0144(10) 0.0159(10) 0.0004(8) 0.0048(8) 0.0007(8)
C32 0.0178(11) 0.0228(12) 0.0203(11) -0.0029(9) 0.0049(9) 0.0069(9)
C34 0.0163(11) 0.0214(12) 0.0201(11) -0.0015(9) 0.0030(9) -0.0041(9)
N1 0.0357(15) 0.0487(18) 0.0397(15) 0.0065(13) 0.0022(12) 0.0112(13)
C3 0.0267(15) 0.052(2) 0.0232(14) 0.0095(13) 0.0035(11) 0.0007(13)
C4 0.055(2) 0.051(2) 0.0266(15) -0.0007(14) 0.0148(14) -0.0175(16)

loop_
_atom_type_symbol
_atom_type_description
_atom_type_scat_dispersion_real
_atom_type_scat_dispersion_imag
_atom_type_scat_source
C C 0.0033 0.0016 'International Tables Vol C Tables 4.2.6.8 and 6.1.1.4'
H H 0.0000 0.0000 'International Tables Vol C Tables 4.2.6.8 and 6.1.1.4'
O O 0.0106 0.0060 'International Tables Vol C Tables 4.2.6.8 and 6.1.1.4'
P P 0.1023 0.0942 'International Tables Vol C Tables 4.2.6.8 and 6.1.1.4'
Br Br -0.2901 2.4595 'International Tables Vol C Tables 4.2.6.8 and 6.1.1.4'
Te Te -0.5308 1.6751 'International Tables Vol C Tables 4.2.6.8 and 6.1.1.4'
N N 0.0061 0.0033 'International Tables Vol C Tables 4.2.6.8 and 6.1.1.4'

loop_
_geom_angle_atom_site_label_1
_geom_angle_atom_site_label_2
_geom_angle_atom_site_label_3
_geom_angle
P1 O1 Te1 129.37(9)
C35 C30 C31 120.2(2)
C35 C30 P1 119.28(16)
C31 C30 P1 120.47(17)
C15 C16 C17 117.9(2)
C12 C13 C14 119.2(2)
C12 C13 C1 131.8(2)
C14 C13 C1 109.0(2)
C18 C17 C16 123.5(2)
C17 C18 C19 120.3(2)
C17 C18 P1 116.20(16)
C19 C18 P1 123.02(16)
C16 C15 C14 119.4(2)
C16 C15 C2 130.9(2)
C14 C15 C2 109.72(19)
C15 C2 C1 105.08(19)
C42 C41 C40 116.7(2)
C42 C41 C46 117.26(19)
C40 C41 C46 126.0(2)
C32 C31 C30 119.6(2)
C13 C1 C2 105.07(18)
C10 Te1 C40 102.51(8)
C10 Te1 O1 86.76(7)
C40 Te1 O1 87.44(7)
C10 Te1 Br1 95.29(6)
C40 Te1 Br1 90.53(6)
O1 Te1 Br1 177.39(4)
Br4 Br3 Br2 178.305(13)
O1 P1 C18 109.35(9)
O1 P1 C20 113.81(9)
C18 P1 C20 110.00(10)
O1 P1 C30 107.02(9)
C18 P1 C30 109.79(10)
C20 P1 C30 106.76(10)
C10 C11 C12 123.0(2)
C15 C14 C13 111.0(2)
C15 C14 C19 124.8(2)
C13 C14 C19 124.1(2)
C11 C10 C19 120.6(2)
C11 C10 Te1 115.28(16)
C19 C10 Te1 124.06(15)
C22 C21 C20 119.5(2)
C43 C44 C45 122.0(2)
C24 C25 C20 119.7(2)
C44 C43 C42 118.5(2)
C44 C43 C47 121.5(2)
C42 C43 C47 120.1(2)
C44 C45 C40 117.5(2)
C44 C45 C48 118.7(2)
C40 C45 C48 123.8(2)
C41 C40 C45 122.4(2)
C41 C40 Te1 124.17(16)
C45 C40 Te1 113.38(15)
C43 C42 C41 122.7(2)
C14 C19 C18 114.01(19)
C14 C19 C10 114.34(19)
C18 C19 C10 131.6(2)
C21 C20 C25 120.2(2)
C21 C20 P1 121.40(17)
C25 C20 P1 118.42(18)
C13 C12 C11 118.3(2)
C25 C24 C23 120.2(2)
C22 C23 C24 120.1(2)
C23 C22 C21 120.3(2)
C32 C33 C34 120.6(2)
C34 C35 C30 119.6(2)
C33 C32 C31 120.0(2)
C33 C34 C35 119.8(2)
N1 C3 C4 179.4(3)

loop_
_geom_bond_atom_site_label_1
_geom_bond_atom_site_label_2
_geom_bond_distance
O1 P1 1.5338(16)
O1 Te1 2.1597(15)
C30 C35 1.393(3)
C30 C31 1.396(3)
C30 P1 1.790(2)
C16 C15 1.369(3)
C16 C17 1.405(3)
C13 C12 1.370(3)
C13 C14 1.417(3)
C13 C1 1.514(3)
C17 C18 1.386(3)
C18 C19 1.435(3)
C18 P1 1.781(2)
C15 C14 1.405(3)
C15 C2 1.506(3)
C2 C1 1.540(3)
C41 C42 1.395(3)
C41 C40 1.402(3)
C41 C46 1.506(3)
C31 C32 1.385(3)
C48 C45 1.507(3)
C47 C43 1.504(3)
Te1 C10 2.126(2)
Te1 C40 2.129(2)
Te1 Br1 2.6380(3)
Br3 Br4 2.5033(3)
Br3 Br2 2.5860(3)
P1 C20 1.783(2)
C11 C10 1.384(3)
C11 C12 1.407(3)
C14 C19 1.419(3)
C10 C19 1.437(3)
C21 C22 1.386(3)
C21 C20 1.389(3)
C44 C43 1.382(3)
C44 C45 1.396(3)
C25 C24 1.376(3)
C25 C20 1.399(3)
C43 C42 1.395(3)
C45 C40 1.408(3)
C24 C23 1.388(4)
C23 C22 1.383(4)
C33 C32 1.384(3)
C33 C34 1.384(3)
C35 C34 1.390(3)
N1 C3 1.139(4)
C3 C4 1.455(5)
